data_4301209
loop_
_publ_author_name
'Werner Uhl'
'Thomas Abel'
'Alexander Hepp'
'Tom Nilges'
'Friedhelm Rogel'
'Ernst-Ulrich W\"urthwein'
'Nugzar Ghavtadze'

_publ_section_title
;
The Unique Decomposition Behavior of the Dimeric Dialkylaluminum Hydrazide
[(Me3C)2Al-N(H)-N(H)-Me]2-Butane versus Ammonia Elimination
;
_journal_name_full 'Inorganic Chemistry'
_journal_page_first 752
_journal_page_last 759
_journal_paper_doi 10.1021/ic8016134
_journal_volume 48
_journal_year 2009
_chemical_formula_sum 'C9 H23 Al N2'
_chemical_formula_weight 186.27
_chemical_name_systematic
; 
 ? 
;
_space_group_IT_number 14
_symmetry_cell_setting monoclinic
_symmetry_space_group_name_Hall '-P 2ybc'
_symmetry_space_group_name_H-M 'P 1 21/c 1'
_atom_sites_solution_hydrogens geom
_atom_sites_solution_primary direct
_atom_sites_solution_secondary difmap
_audit_creation_method SHELXL-97
_cell_angle_alpha 90.00
_cell_angle_beta 111.080(10)
_cell_angle_gamma 90.00
_cell_formula_units_Z 4
_cell_length_a 8.8930(10)
_cell_length_b 12.536(2)
_cell_length_c 11.676(2)
_cell_measurement_temperature 153(2)
_cell_volume 1214.6(3)
_computing_structure_refinement 'SHELXL-97 (Sheldrick, 1997)'
_computing_structure_solution 'SHELXS-97 (Sheldrick, 1990)'
_diffrn_ambient_temperature 153(2)
_diffrn_measured_fraction_theta_full 0.961
_diffrn_measured_fraction_theta_max 0.961
_diffrn_radiation_monochromator graphite
_diffrn_radiation_source 'fine-focus sealed tube'
_diffrn_radiation_type MoK\a
_diffrn_radiation_wavelength 0.71073
_diffrn_reflns_av_R_equivalents 0.0291
_diffrn_reflns_av_sigmaI/netI 0.0299
_diffrn_reflns_limit_h_max 9
_diffrn_reflns_limit_h_min -10
_diffrn_reflns_limit_k_max 15
_diffrn_reflns_limit_k_min -15
_diffrn_reflns_limit_l_max 14
_diffrn_reflns_limit_l_min -14
_diffrn_reflns_number 7768
_diffrn_reflns_theta_full 26.26
_diffrn_reflns_theta_max 26.26
_diffrn_reflns_theta_min 2.48
_exptl_absorpt_coefficient_mu 0.127
_exptl_crystal_colour colorless
_exptl_crystal_density_diffrn 1.019
_exptl_crystal_density_method 'not measured'
_exptl_crystal_description block
_exptl_crystal_F_000 416
_exptl_crystal_size_max 0.42
_exptl_crystal_size_mid 0.21
_exptl_crystal_size_min 0.12
_refine_diff_density_max 0.229
_refine_diff_density_min -0.218
_refine_diff_density_rms 0.034
_refine_ls_extinction_method none
_refine_ls_goodness_of_fit_ref 1.026
_refine_ls_hydrogen_treatment mixed
_refine_ls_matrix_type full
_refine_ls_number_parameters 175
_refine_ls_number_reflns 2359
_refine_ls_number_restraints 18
_refine_ls_restrained_S_all 1.096
_refine_ls_R_factor_all 0.0654
_refine_ls_R_factor_gt 0.0474
_refine_ls_shift/su_max 0.010
_refine_ls_shift/su_mean 0.001
_refine_ls_structure_factor_coef Fsqd
_refine_ls_weighting_details 'calc w=1/[\s^2^(Fo^2^)+(0.0922P)^2^+0.0062P] where P=(Fo^2^+2Fc^2^)/3'
_refine_ls_weighting_scheme calc
_refine_ls_wR_factor_gt 0.1337
_refine_ls_wR_factor_ref 0.1422
_reflns_number_gt 1686
_reflns_number_total 2359
_reflns_threshold_expression >2sigma(I)
_cod_data_source_file ic8016134_si_001.cif
_cod_data_source_block C9H23AlN2
_cod_original_sg_symbol_H-M 'P 21/c'
_cod_database_code 4301209

loop_
_symmetry_equiv_pos_as_xyz
'x, y, z'
'-x, y+1/2, -z+1/2'
'-x, -y, -z'
'x, -y-1/2, z-1/2'

loop_
_atom_site_label
_atom_site_type_symbol
_atom_site_fract_x
_atom_site_fract_y
_atom_site_fract_z
_atom_site_U_iso_or_equiv
_atom_site_adp_type
_atom_site_occupancy
_atom_site_symmetry_multiplicity
_atom_site_calc_flag
_atom_site_refinement_flags
_atom_site_disorder_assembly
_atom_site_disorder_group
Al1 Al 0.85931(7) 0.03043(5) 0.36514(5) 0.0519(2) Uani 1 1 d . . .
N1 N 1.0501(5) 0.1253(4) 0.4403(4) 0.0756(12) Uani 0.50 1 d P . 1
H11 H 1.1189 0.1151 0.4006 0.091 Uiso 0.50 1 calc PR . 1
H12 H 1.0167 0.1935 0.4282 0.091 Uiso 0.50 1 calc PR . 1
N2 N 0.8653(6) -0.1097(3) 0.4326(4) 0.0770(16) Uani 0.50 1 d P . 1
C2 C 0.7488(15) -0.1937(9) 0.3799(6) 0.081(3) Uani 0.50 1 d P A 1
H2A H 0.7983 -0.2618 0.4069 0.097 Uiso 0.50 1 calc PR A 1
H2B H 0.7123 -0.1900 0.2920 0.097 Uiso 0.50 1 calc PR A 1
H2C H 0.6587 -0.1851 0.4060 0.097 Uiso 0.50 1 calc PR A 1
N3 N 1.0648(5) 0.0652(3) 0.4935(4) 0.0626(9) Uani 0.50 1 d P . 2
H3 H 1.1381 0.0590 0.4572 0.075 Uiso 0.50 1 calc PR . 2
N4 N 1.0804(7) 0.1674(5) 0.5359(5) 0.0818(13) Uani 0.50 1 d P B 2
H41 H 1.0530 0.1706 0.6029 0.098 Uiso 0.25 1 calc PR B 2
H42 H 1.0130 0.2101 0.4781 0.098 Uiso 0.25 1 calc PR B 2
C4 C 1.2496(14) 0.2060(9) 0.5677(7) 0.089(3) Uani 0.50 1 d P B 2
H4A H 1.3193 0.1677 0.6379 0.106 Uiso 0.50 1 calc PR B 2
H4B H 1.2546 0.2808 0.5862 0.106 Uiso 0.50 1 calc PR B 2
H4C H 1.2835 0.1943 0.4994 0.106 Uiso 0.50 1 calc PR B 2
CT1 C 0.6697(3) 0.11479(17) 0.36790(18) 0.0572(5) Uani 1 1 d D . .
CT11 C 0.6695(4) 0.1236(3) 0.4983(2) 0.0847(8) Uani 1 1 d D . .
HT1A H 0.7669 0.1579 0.5498 0.102 Uiso 1 1 calc R . .
HT1B H 0.6634 0.0535 0.5295 0.102 Uiso 1 1 calc R . .
HT1C H 0.5782 0.1648 0.4975 0.102 Uiso 1 1 calc R . .
CT12 C 0.6727(3) 0.2284(2) 0.3211(3) 0.0799(8) Uani 1 1 d D . .
HT1D H 0.5846 0.2683 0.3286 0.096 Uiso 1 1 calc R . .
HT1E H 0.6628 0.2261 0.2365 0.096 Uiso 1 1 calc R . .
HT1F H 0.7726 0.2620 0.3688 0.096 Uiso 1 1 calc R . .
CT13 C 0.5088(3) 0.0645(2) 0.2888(3) 0.0825(7) Uani 1 1 d D . .
HT1G H 0.5036 -0.0073 0.3156 0.099 Uiso 1 1 calc R . .
HT1H H 0.5002 0.0640 0.2044 0.099 Uiso 1 1 calc R . .
HT1I H 0.4217 0.1053 0.2967 0.099 Uiso 1 1 calc R . .
CT2 C 0.8782(3) 0.0044(2) 0.2028(2) 0.0742(7) Uani 1 1 d D . .
CT21 C 0.9870(11) -0.0817(6) 0.1935(9) 0.088(2) Uani 0.614(7) 1 d PD . 1
HT2A H 0.9894 -0.0830 0.1120 0.106 Uiso 0.614(7) 1 calc PR . 1
HT2B H 0.9485 -0.1490 0.2110 0.106 Uiso 0.614(7) 1 calc PR . 1
HT2C H 1.0937 -0.0690 0.2515 0.106 Uiso 0.614(7) 1 calc PR . 1
CT22 C 0.7228(7) 0.0054(6) 0.0933(4) 0.094(2) Uani 0.614(7) 1 d PD . 1
HT2D H 0.6640 0.0694 0.0943 0.113 Uiso 0.614(7) 1 calc PR . 1
HT2E H 0.6592 -0.0556 0.0965 0.113 Uiso 0.614(7) 1 calc PR . 1
HT2F H 0.7463 0.0031 0.0193 0.113 Uiso 0.614(7) 1 calc PR . 1
CT23 C 0.9734(7) 0.1106(4) 0.1794(5) 0.0895(17) Uani 0.614(7) 1 d PD . 1
HT2G H 0.9734 0.1090 0.0972 0.107 Uiso 0.614(7) 1 calc PR . 1
HT2H H 1.0825 0.1105 0.2366 0.107 Uiso 0.614(7) 1 calc PR . 1
HT2I H 0.9197 0.1739 0.1907 0.107 Uiso 0.614(7) 1 calc PR . 1
CT2A C 0.7439(14) -0.0945(7) 0.1430(7) 0.122(4) Uani 0.386(7) 1 d PD . 2
HT2J H 0.6400 -0.0731 0.1424 0.146 Uiso 0.386(7) 1 calc PR . 2
HT2K H 0.7782 -0.1577 0.1919 0.146 Uiso 0.386(7) 1 calc PR . 2
HT2L H 0.7371 -0.1090 0.0605 0.146 Uiso 0.386(7) 1 calc PR . 2
CT2B C 0.8184(12) 0.0880(7) 0.1181(6) 0.090(3) Uani 0.386(7) 1 d PD . 2
HT2M H 0.8782 0.1519 0.1499 0.107 Uiso 0.386(7) 1 calc PR . 2
HT2N H 0.7067 0.0996 0.1049 0.107 Uiso 0.386(7) 1 calc PR . 2
HT2O H 0.8295 0.0695 0.0418 0.107 Uiso 0.386(7) 1 calc PR . 2
CT2C C 1.031(2) -0.0514(19) 0.2130(17) 0.186(12) Uani 0.386(7) 1 d PD . 2
HT2P H 1.0238 -0.0761 0.1334 0.223 Uiso 0.386(7) 1 calc PR . 2
HT2Q H 1.0472 -0.1111 0.2676 0.223 Uiso 0.386(7) 1 calc PR . 2
HT2R H 1.1197 -0.0028 0.2444 0.223 Uiso 0.386(7) 1 calc PR . 2

loop_
_atom_site_aniso_label
_atom_site_aniso_U_11
_atom_site_aniso_U_22
_atom_site_aniso_U_33
_atom_site_aniso_U_23
_atom_site_aniso_U_13
_atom_site_aniso_U_12
Al1 0.0449(4) 0.0591(4) 0.0465(3) 0.0000(2) 0.0103(2) 0.0008(3)
N1 0.069(3) 0.090(3) 0.052(2) 0.020(2) 0.0024(18) -0.010(2)
N2 0.083(3) 0.0365(18) 0.067(3) 0.0084(19) -0.027(2) -0.0085(19)
C2 0.080(5) 0.082(4) 0.063(4) -0.008(4) 0.005(4) -0.033(3)
N3 0.059(3) 0.056(2) 0.071(2) -0.004(2) 0.021(2) -0.0037(18)
N4 0.079(4) 0.088(3) 0.083(3) -0.023(3) 0.035(3) -0.024(3)
C4 0.071(4) 0.090(5) 0.093(6) -0.027(6) 0.016(6) -0.033(4)
CT1 0.0509(13) 0.0656(12) 0.0540(10) 0.0042(9) 0.0176(9) 0.0031(9)
CT11 0.078(2) 0.113(2) 0.0710(15) 0.0016(14) 0.0364(14) 0.0206(15)
CT12 0.0728(19) 0.0707(15) 0.0982(18) 0.0153(13) 0.0332(14) 0.0191(12)
CT13 0.0510(15) 0.1011(19) 0.0916(17) 0.0008(15) 0.0210(13) -0.0005(13)
CT2 0.0751(18) 0.0882(16) 0.0550(12) -0.0020(11) 0.0183(11) 0.0255(13)
CT21 0.110(5) 0.089(3) 0.062(3) -0.006(3) 0.026(3) 0.043(3)
CT22 0.085(4) 0.130(5) 0.057(2) -0.013(3) 0.013(2) 0.007(3)
CT23 0.095(4) 0.103(3) 0.085(3) 0.006(2) 0.049(3) -0.003(3)
CT2A 0.196(12) 0.101(7) 0.068(5) -0.027(4) 0.048(6) -0.002(7)
CT2B 0.119(9) 0.103(6) 0.060(4) 0.015(4) 0.047(5) 0.022(6)
CT2C 0.149(16) 0.35(3) 0.086(10) 0.044(15) 0.077(11) 0.108(18)

loop_
_atom_type_symbol
_atom_type_description
_atom_type_scat_dispersion_real
_atom_type_scat_dispersion_imag
_atom_type_scat_source
C C 0.0033 0.0016 'International Tables Vol C Tables 4.2.6.8 and 6.1.1.4'
H H 0.0000 0.0000 'International Tables Vol C Tables 4.2.6.8 and 6.1.1.4'
N N 0.0061 0.0033 'International Tables Vol C Tables 4.2.6.8 and 6.1.1.4'
Al Al 0.0645 0.0514 'International Tables Vol C Tables 4.2.6.8 and 6.1.1.4'

loop_
_geom_angle_atom_site_label_1
_geom_angle_atom_site_label_2
_geom_angle_atom_site_label_3
_geom_angle
_geom_angle_site_symmetry_1
_geom_angle_site_symmetry_3
_geom_angle_publ_flag
N2 Al1 N3 90.55(17) . . ?
N2 Al1 N3 30.78(15) . 3_756 ?
N3 Al1 N3 62.9(2) . 3_756 ?
N2 Al1 CT2 103.98(19) . . ?
N3 Al1 CT2 113.06(16) . . ?
N3 Al1 CT2 125.64(14) 3_756 . ?
N2 Al1 N1 118.10(17) . . ?
N3 Al1 N1 27.93(14) . . ?
N3 Al1 N1 90.76(17) 3_756 . ?
CT2 Al1 N1 99.61(17) . . ?
N2 Al1 CT1 112.13(19) . . ?
N3 Al1 CT1 115.57(14) . . ?
N3 Al1 CT1 110.36(14) 3_756 . ?
CT2 Al1 CT1 117.55(10) . . ?
N1 Al1 CT1 105.41(18) . . ?
N2 N1 Al1 115.2(4) 3_756 . ?
N2 N1 H11 108.5 3_756 . ?
Al1 N1 H11 108.5 . . ?
N2 N1 H12 108.5 3_756 . ?
Al1 N1 H12 108.5 . . ?
H11 N1 H12 107.5 . . ?
N1 N2 C2 112.0(5) 3_756 . ?
N1 N2 Al1 118.8(4) 3_756 . ?
C2 N2 Al1 125.5(4) . . ?
N4 N3 Al1 115.7(4) . . ?
N4 N3 Al1 108.1(4) . 3_756 ?
Al1 N3 Al1 117.1(2) . 3_756 ?
N4 N3 H3 104.8 . . ?
Al1 N3 H3 104.8 . . ?
Al1 N3 H3 104.8 3_756 . ?
N3 N4 C4 110.9(6) . . ?
N3 N4 H41 109.5 . . ?
C4 N4 H41 109.5 . . ?
N3 N4 H42 109.5 . . ?
C4 N4 H42 109.5 . . ?
H41 N4 H42 108.1 . . ?
N4 C4 H4A 109.5 . . ?
N4 C4 H4B 109.5 . . ?
H4A C4 H4B 109.5 . . ?
N4 C4 H4C 109.5 . . ?
H4A C4 H4C 109.5 . . ?
H4B C4 H4C 109.5 . . ?
CT11 CT1 CT12 107.2(2) . . ?
CT11 CT1 CT13 107.2(2) . . ?
CT12 CT1 CT13 107.5(2) . . ?
CT11 CT1 Al1 110.94(16) . . ?
CT12 CT1 Al1 111.32(16) . . ?
CT13 CT1 Al1 112.51(17) . . ?
CT1 CT11 HT1A 109.5 . . ?
CT1 CT11 HT1B 109.5 . . ?
HT1A CT11 HT1B 109.5 . . ?
CT1 CT11 HT1C 109.5 . . ?
HT1A CT11 HT1C 109.5 . . ?
HT1B CT11 HT1C 109.5 . . ?
CT1 CT12 HT1D 109.5 . . ?
CT1 CT12 HT1E 109.5 . . ?
HT1D CT12 HT1E 109.5 . . ?
CT1 CT12 HT1F 109.5 . . ?
HT1D CT12 HT1F 109.5 . . ?
HT1E CT12 HT1F 109.5 . . ?
CT1 CT13 HT1G 109.5 . . ?
CT1 CT13 HT1H 109.5 . . ?
HT1G CT13 HT1H 109.5 . . ?
CT1 CT13 HT1I 109.5 . . ?
HT1G CT13 HT1I 109.5 . . ?
HT1H CT13 HT1I 109.5 . . ?
CT2B CT2 CT21 125.7(5) . . ?
CT2B CT2 CT2C 120.5(9) . . ?
CT21 CT2 CT2C 20.7(12) . . ?
CT2B CT2 CT22 53.0(5) . . ?
CT21 CT2 CT22 111.6(4) . . ?
CT2C CT2 CT22 126.9(8) . . ?
CT2B CT2 CT23 51.0(5) . . ?
CT21 CT2 CT23 100.8(5) . . ?
CT2C CT2 CT23 83.4(10) . . ?
CT22 CT2 CT23 102.8(4) . . ?
CT2B CT2 CT2A 102.9(6) . . ?
CT21 CT2 CT2A 79.5(6) . . ?
CT2C CT2 CT2A 100.2(10) . . ?
CT22 CT2 CT2A 50.2(4) . . ?
CT23 CT2 CT2A 148.3(4) . . ?
CT2B CT2 Al1 114.0(3) . . ?
CT21 CT2 Al1 118.1(4) . . ?
CT2C CT2 Al1 112.8(7) . . ?
CT22 CT2 Al1 116.2(3) . . ?
CT23 CT2 Al1 104.5(2) . . ?
CT2A CT2 Al1 103.0(3) . . ?
CT2 CT21 HT2A 109.5 . . ?
CT2 CT21 HT2B 109.5 . . ?
CT2 CT21 HT2C 109.5 . . ?
CT2 CT22 HT2D 109.5 . . ?
CT2 CT22 HT2E 109.5 . . ?
CT2 CT22 HT2F 109.5 . . ?
CT2 CT23 HT2G 109.5 . . ?
CT2 CT23 HT2H 109.5 . . ?
CT2 CT23 HT2I 109.5 . . ?
CT2 CT2A HT2J 109.5 . . ?
CT2 CT2A HT2K 109.5 . . ?
HT2J CT2A HT2K 109.5 . . ?
CT2 CT2A HT2L 109.5 . . ?
HT2J CT2A HT2L 109.5 . . ?
HT2K CT2A HT2L 109.5 . . ?
CT2 CT2B HT2M 109.5 . . ?
CT2 CT2B HT2N 109.5 . . ?
HT2M CT2B HT2N 109.5 . . ?
CT2 CT2B HT2O 109.5 . . ?
HT2M CT2B HT2O 109.5 . . ?
HT2N CT2B HT2O 109.5 . . ?
CT2 CT2C HT2P 109.5 . . ?
CT2 CT2C HT2Q 109.5 . . ?
HT2P CT2C HT2Q 109.5 . . ?
CT2 CT2C HT2R 109.5 . . ?
HT2P CT2C HT2R 109.5 . . ?
HT2Q CT2C HT2R 109.5 . . ?

loop_
_geom_bond_atom_site_label_1
_geom_bond_atom_site_label_2
_geom_bond_distance
_geom_bond_site_symmetry_2
_geom_bond_publ_flag
Al1 N2 1.918(4) . ?
Al1 N3 1.951(4) . ?
Al1 N3 1.954(5) 3_756 ?
Al1 CT2 1.989(2) . ?
Al1 N1 1.998(5) . ?
Al1 CT1 2.000(2) . ?
N1 N2 1.415(5) 3_756 ?
N1 H11 0.9000 . ?
N1 H12 0.9000 . ?
N2 N1 1.415(5) 3_756 ?
N2 C2 1.450(11) . ?
C2 H2A 0.9599 . ?
C2 H2B 0.9599 . ?
C2 H2C 0.9599 . ?
N3 N4 1.363(6) . ?
N3 Al1 1.954(5) 3_756 ?
N3 H3 0.9000 . ?
N4 C4 1.494(12) . ?
N4 H41 0.9000 . ?
N4 H42 0.9000 . ?
C4 H4A 0.9599 . ?
C4 H4B 0.9599 . ?
C4 H4C 0.9599 . ?
CT1 CT11 1.527(3) . ?
CT1 CT12 1.529(3) . ?
CT1 CT13 1.533(3) . ?
CT11 HT1A 0.9599 . ?
CT11 HT1B 0.9599 . ?
CT11 HT1C 0.9599 . ?
CT12 HT1D 0.9599 . ?
CT12 HT1E 0.9599 . ?
CT12 HT1F 0.9599 . ?
CT13 HT1G 0.9599 . ?
CT13 HT1H 0.9599 . ?
CT13 HT1I 0.9599 . ?
CT2 CT2B 1.407(7) . ?
CT2 CT21 1.480(7) . ?
CT2 CT2C 1.494(13) . ?
CT2 CT22 1.508(5) . ?
CT2 CT23 1.652(6) . ?
CT2 CT2A 1.689(9) . ?
CT21 HT2A 0.9599 . ?
CT21 HT2B 0.9599 . ?
CT21 HT2C 0.9599 . ?
CT22 HT2D 0.9599 . ?
CT22 HT2E 0.9599 . ?
CT22 HT2F 0.9599 . ?
CT23 HT2G 0.9599 . ?
CT23 HT2H 0.9599 . ?
CT23 HT2I 0.9599 . ?
CT2A HT2J 0.9599 . ?
CT2A HT2K 0.9599 . ?
CT2A HT2L 0.9599 . ?
CT2B HT2M 0.9599 . ?
CT2B HT2N 0.9599 . ?
CT2B HT2O 0.9599 . ?
CT2C HT2P 0.9599 . ?
CT2C HT2Q 0.9599 . ?
CT2C HT2R 0.9599 . ?

loop_
_geom_torsion_atom_site_label_1
_geom_torsion_atom_site_label_2
_geom_torsion_atom_site_label_3
_geom_torsion_atom_site_label_4
_geom_torsion
_geom_torsion_site_symmetry_1
_geom_torsion_site_symmetry_2
_geom_torsion_site_symmetry_3
_geom_torsion_site_symmetry_4
_geom_torsion_publ_flag
N2 Al1 N1 N2 -31.2(6) . . . 3_756 ?
N3 Al1 N1 N2 -20.8(4) . . . 3_756 ?
N3 Al1 N1 N2 -16.4(5) 3_756 . . 3_756 ?
CT2 Al1 N1 N2 -142.8(4) . . . 3_756 ?
CT1 Al1 N1 N2 95.0(4) . . . 3_756 ?
N3 Al1 N2 N1 27.5(5) . . . 3_756 ?
N3 Al1 N2 N1 2.4(3) 3_756 . . 3_756 ?
CT2 Al1 N2 N1 141.4(4) . . . 3_756 ?
N1 Al1 N2 N1 32.3(6) . . . 3_756 ?
CT1 Al1 N2 N1 -90.5(5) . . . 3_756 ?
N3 Al1 N2 C2 -175.9(7) . . . . ?
N3 Al1 N2 C2 159.0(10) 3_756 . . . ?
CT2 Al1 N2 C2 -61.9(7) . . . . ?
N1 Al1 N2 C2 -171.1(7) . . . . ?
CT1 Al1 N2 C2 66.1(7) . . . . ?
N2 Al1 N3 N4 -143.5(5) . . . . ?
N3 Al1 N3 N4 -129.3(5) 3_756 . . . ?
CT2 Al1 N3 N4 111.1(4) . . . . ?
N1 Al1 N3 N4 45.6(4) . . . . ?
CT1 Al1 N3 N4 -28.5(4) . . . . ?
N2 Al1 N3 Al1 -14.1(3) . . . 3_756 ?
N3 Al1 N3 Al1 0.0 3_756 . . 3_756 ?
CT2 Al1 N3 Al1 -119.6(2) . . . 3_756 ?
N1 Al1 N3 Al1 175.0(6) . . . 3_756 ?
CT1 Al1 N3 Al1 100.9(2) . . . 3_756 ?
Al1 N3 N4 C4 -145.0(5) . . . . ?
Al1 N3 N4 C4 81.4(5) 3_756 . . . ?
N2 Al1 CT1 CT11 57.3(2) . . . . ?
N3 Al1 CT1 CT11 -44.6(3) . . . . ?
N3 Al1 CT1 CT11 24.2(2) 3_756 . . . ?
CT2 Al1 CT1 CT11 177.68(19) . . . . ?
N1 Al1 CT1 CT11 -72.5(2) . . . . ?
N2 Al1 CT1 CT12 176.54(19) . . . . ?
N3 Al1 CT1 CT12 74.6(2) . . . . ?
N3 Al1 CT1 CT12 143.5(2) 3_756 . . . ?
CT2 Al1 CT1 CT12 -63.0(2) . . . . ?
N1 Al1 CT1 CT12 46.8(2) . . . . ?
N2 Al1 CT1 CT13 -62.8(2) . . . . ?
N3 Al1 CT1 CT13 -164.7(2) . . . . ?
N3 Al1 CT1 CT13 -95.8(2) 3_756 . . . ?
CT2 Al1 CT1 CT13 57.6(2) . . . . ?
N1 Al1 CT1 CT13 167.47(19) . . . . ?
N2 Al1 CT2 CT2B 157.7(5) . . . . ?
N3 Al1 CT2 CT2B -105.6(5) . . . . ?
N3 Al1 CT2 CT2B -178.0(5) 3_756 . . . ?
N1 Al1 CT2 CT2B -80.0(5) . . . . ?
CT1 Al1 CT2 CT2B 33.1(5) . . . . ?
N2 Al1 CT2 CT21 -38.0(5) . . . . ?
N3 Al1 CT2 CT21 58.7(5) . . . . ?
N3 Al1 CT2 CT21 -13.6(6) 3_756 . . . ?
N1 Al1 CT2 CT21 84.3(5) . . . . ?
CT1 Al1 CT2 CT21 -162.6(5) . . . . ?
N2 Al1 CT2 CT2C -60.2(11) . . . . ?
N3 Al1 CT2 CT2C 36.5(11) . . . . ?
N3 Al1 CT2 CT2C -35.8(12) 3_756 . . . ?
N1 Al1 CT2 CT2C 62.1(11) . . . . ?
CT1 Al1 CT2 CT2C 175.2(11) . . . . ?
N2 Al1 CT2 CT22 98.6(4) . . . . ?
N3 Al1 CT2 CT22 -164.7(4) . . . . ?
N3 Al1 CT2 CT22 123.0(4) 3_756 . . . ?
N1 Al1 CT2 CT22 -139.1(4) . . . . ?
CT1 Al1 CT2 CT22 -26.0(4) . . . . ?
N2 Al1 CT2 CT23 -149.0(3) . . . . ?
N3 Al1 CT2 CT23 -52.3(3) . . . . ?
N3 Al1 CT2 CT23 -124.6(3) 3_756 . . . ?
N1 Al1 CT2 CT23 -26.7(3) . . . . ?
CT1 Al1 CT2 CT23 86.4(3) . . . . ?
N2 Al1 CT2 CT2A 46.9(5) . . . . ?
N3 Al1 CT2 CT2A 143.6(4) . . . . ?
N3 Al1 CT2 CT2A 71.3(5) 3_756 . . . ?
N1 Al1 CT2 CT2A 169.2(4) . . . . ?
CT1 Al1 CT2 CT2A -77.7(4) . . . . ?
